data_7060741
loop_
_publ_author_name
'Bortoluzzi, Marco'
'Castro, Jes\'us'
'Di Vera, Andrea'
'Pal\`u, Alberto'
'Ferraro, Valentina'

_publ_section_title
;
 Manganese(ii) bromo- and iodo-complexes with phosphoramidate and
 phosphonate ligands: synthesis, characterization and photoluminescence
;
_journal_issue 29
_journal_name_full 'New Journal of Chemistry'
_journal_page_first 12871
_journal_page_last 12878
_journal_paper_doi 10.1039/D1NJ02053F
_journal_volume 45
_journal_year 2021
_chemical_formula_moiety 'C28 H32 Br2 Mn N2 O6 P2'
_chemical_formula_sum 'C28 H32 Br2 Mn N2 O6 P2'
_chemical_formula_weight 769.25
_space_group_crystal_system monoclinic
_space_group_IT_number 14
_space_group_name_Hall '-P 2ybc'
_space_group_name_H-M_alt 'P 1 21/c 1'
_atom_sites_solution_hydrogens geom
_atom_sites_solution_primary dual
_audit_creation_method SHELXL-2018/3
_audit_update_record
;
2021-04-13 deposited with the CCDC.	2021-06-14 downloaded from the CCDC.
;
_cell_angle_alpha 90
_cell_angle_beta 103.825(3)
_cell_angle_gamma 90
_cell_formula_units_Z 4
_cell_length_a 17.2910(15)
_cell_length_b 10.3838(9)
_cell_length_c 18.4599(15)
_cell_measurement_reflns_used 9814
_cell_measurement_temperature 100(2)
_cell_measurement_theta_max 28.27
_cell_measurement_theta_min 2.27
_cell_volume 3218.4(5)
_computing_cell_refinement 'Bruker SAINT'
_computing_data_collection 'Bruker APEX3'
_computing_data_reduction 'Bruker SAINT'
_computing_structure_refinement 'SHELXL-2018/3 (Sheldrick, 2018)'
_computing_structure_solution 'SHELXT 2018/2 (Sheldrick, 2018)'
_diffrn_ambient_temperature 100(2)
_diffrn_measured_fraction_theta_full 0.999
_diffrn_measured_fraction_theta_max 0.997
_diffrn_measurement_device_type 'Bruker D8 Venture Photon II CMOS'
_diffrn_measurement_method '\f and \w scans'
_diffrn_radiation_monochromator 'Incoatec HeliosTM multilayer optics'
_diffrn_radiation_source 'Incoatec high brillance I\muS microsource'
_diffrn_radiation_type MoK\a
_diffrn_radiation_wavelength 0.71073
_diffrn_reflns_av_R_equivalents 0.0637
_diffrn_reflns_av_unetI/netI 0.0317
_diffrn_reflns_Laue_measured_fraction_full 0.999
_diffrn_reflns_Laue_measured_fraction_max 0.997
_diffrn_reflns_limit_h_max 23
_diffrn_reflns_limit_h_min -23
_diffrn_reflns_limit_k_max 13
_diffrn_reflns_limit_k_min -13
_diffrn_reflns_limit_l_max 24
_diffrn_reflns_limit_l_min -24
_diffrn_reflns_number 84590
_diffrn_reflns_point_group_measured_fraction_full 0.999
_diffrn_reflns_point_group_measured_fraction_max 0.997
_diffrn_reflns_theta_full 25.242
_diffrn_reflns_theta_max 28.320
_diffrn_reflns_theta_min 2.267
_exptl_absorpt_coefficient_mu 3.035
_exptl_absorpt_correction_T_max 0.7457
_exptl_absorpt_correction_T_min 0.5152
_exptl_absorpt_correction_type multi-scan
_exptl_absorpt_process_details 'SADABS-2016/2 (Bruker AXS Inc.)'
_exptl_crystal_colour colourless
_exptl_crystal_density_diffrn 1.588
_exptl_crystal_description plate
_exptl_crystal_F_000 1548
_exptl_crystal_size_max 0.233
_exptl_crystal_size_mid 0.212
_exptl_crystal_size_min 0.023
_refine_diff_density_max 0.475
_refine_diff_density_min -0.483
_refine_diff_density_rms 0.072
_refine_ls_extinction_method none
_refine_ls_goodness_of_fit_ref 1.030
_refine_ls_hydrogen_treatment constr
_refine_ls_matrix_type full
_refine_ls_number_parameters 374
_refine_ls_number_reflns 7976
_refine_ls_number_restraints 0
_refine_ls_restrained_S_all 1.030
_refine_ls_R_factor_all 0.0377
_refine_ls_R_factor_gt 0.0284
_refine_ls_shift/su_max 0.001
_refine_ls_shift/su_mean 0.000
_refine_ls_structure_factor_coef Fsqd
_refine_ls_weighting_details 'w=1/[\s^2^(Fo^2^)+(0.0263P)^2^+2.3268P] where P=(Fo^2^+2Fc^2^)/3'
_refine_ls_weighting_scheme calc
_refine_ls_wR_factor_gt 0.0627
_refine_ls_wR_factor_ref 0.0660
_reflns_Friedel_coverage 0.000
_reflns_number_gt 6849
_reflns_number_total 7976
_reflns_threshold_expression 'I > 2\s(I)'
_cod_data_source_file d1nj02053f2.cif
_cod_data_source_block 'data_MnBr2[(O=P(OPPh)2(NMe2)]'
_cod_depositor_comments 'Adding full bibliography for 7060738--7060741.cif.'
_cod_original_sg_symbol_H-M 'P 21/c'
_cod_database_code 7060741
_shelx_shelxl_version_number 2018/3
_shelx_space_group_comment
;
The symmetry employed for this shelxl refinement is uniquely defined
by the following loop, which should always be used as a source of
symmetry information in preference to the above space-group names.
They are only intended as comments.
;
_shelx_estimated_absorpt_t_min 0.538
_shelx_estimated_absorpt_t_max 0.933

loop_
_space_group_symop_operation_xyz
'x, y, z'
'x, -y+1/2, z+1/2'
'-x, -y, -z'
'-x, y-1/2, -z-1/2'

loop_
_atom_site_label
_atom_site_type_symbol
_atom_site_fract_x
_atom_site_fract_y
_atom_site_fract_z
_atom_site_U_iso_or_equiv
_atom_site_adp_type
_atom_site_occupancy
_atom_site_site_symmetry_order
_atom_site_calc_flag
_atom_site_refinement_flags_posn
_atom_site_refinement_flags_adp
_atom_site_refinement_flags_occupancy
_atom_site_disorder_assembly
_atom_site_disorder_group
Mn Mn 0.25615(2) 0.59520(3) 0.33712(2) 0.01616(7) Uani 1 1 d . . . . .
Br1 Br 0.15486(2) 0.51337(2) 0.22851(2) 0.02362(6) Uani 1 1 d . . . . .
Br2 Br 0.36996(2) 0.45515(2) 0.38833(2) 0.02901(6) Uani 1 1 d . . . . .
P1 P 0.33167(3) 0.90124(5) 0.31038(3) 0.01543(10) Uani 1 1 d . . . . .
N11 N 0.34324(10) 0.98501(16) 0.38563(9) 0.0197(3) Uani 1 1 d . . . . .
C111 C 0.37893(15) 1.1141(2) 0.38993(14) 0.0320(5) Uani 1 1 d . . . . .
H11A H 0.346839 1.174405 0.411325 0.048 Uiso 1 1 calc R U . . .
H11B H 0.380558 1.142894 0.339747 0.048 Uiso 1 1 calc R U . . .
H11C H 0.433190 1.111186 0.421569 0.048 Uiso 1 1 calc R U . . .
C112 C 0.33464(17) 0.9338(2) 0.45665(13) 0.0363(6) Uani 1 1 d . . . . .
H11D H 0.387429 0.916311 0.488847 0.055 Uiso 1 1 calc R U . . .
H11E H 0.303746 0.853802 0.448070 0.055 Uiso 1 1 calc R U . . .
H11F H 0.306932 0.996889 0.480860 0.055 Uiso 1 1 calc R U . . .
O11 O 0.29728(8) 0.77380(13) 0.31915(8) 0.0215(3) Uani 1 1 d . . . . .
O12 O 0.28164(8) 0.98216(13) 0.24298(8) 0.0184(3) Uani 1 1 d . . . . .
C121 C 0.20081(11) 1.00839(18) 0.23939(10) 0.0167(4) Uani 1 1 d . . . . .
C122 C 0.14490(12) 0.9113(2) 0.21961(11) 0.0215(4) Uani 1 1 d . . . . .
H122 H 0.160604 0.826001 0.211099 0.026 Uiso 1 1 calc R U . . .
C123 C 0.06511(13) 0.9418(2) 0.21253(12) 0.0270(5) Uani 1 1 d . . . . .
H123 H 0.025816 0.876401 0.199638 0.032 Uiso 1 1 calc R U . . .
C124 C 0.04226(13) 1.0667(2) 0.22406(12) 0.0280(5) Uani 1 1 d . . . . .
H124 H -0.012412 1.086708 0.218813 0.034 Uiso 1 1 calc R U . . .
C125 C 0.09960(13) 1.1624(2) 0.24330(11) 0.0249(4) Uani 1 1 d . . . . .
H125 H 0.083966 1.248001 0.251019 0.030 Uiso 1 1 calc R U . . .
C126 C 0.17964(12) 1.13371(19) 0.25135(11) 0.0200(4) Uani 1 1 d . . . . .
H126 H 0.219069 1.198815 0.264792 0.024 Uiso 1 1 calc R U . . .
O13 O 0.40987(8) 0.89910(14) 0.28135(8) 0.0212(3) Uani 1 1 d . . . . .
C131 C 0.48140(11) 0.83716(18) 0.31657(12) 0.0195(4) Uani 1 1 d . . . . .
C132 C 0.48942(13) 0.7618(2) 0.37951(13) 0.0268(5) Uani 1 1 d . . . . .
H132 H 0.445925 0.750211 0.402037 0.032 Uiso 1 1 calc R U . . .
C133 C 0.56222(14) 0.7034(2) 0.40925(15) 0.0353(6) Uani 1 1 d . . . . .
H133 H 0.568888 0.651979 0.452872 0.042 Uiso 1 1 calc R U . . .
C134 C 0.62531(13) 0.7194(2) 0.37581(16) 0.0374(6) Uani 1 1 d . . . . .
H134 H 0.674770 0.678037 0.395971 0.045 Uiso 1 1 calc R U . . .
C135 C 0.61598(13) 0.7960(2) 0.31289(15) 0.0326(5) Uani 1 1 d . . . . .
H135 H 0.659435 0.807707 0.290328 0.039 Uiso 1 1 calc R U . . .
C136 C 0.54375(12) 0.8557(2) 0.28253(12) 0.0237(4) Uani 1 1 d . . . . .
H136 H 0.537197 0.908157 0.239322 0.028 Uiso 1 1 calc R U . . .
P2 P 0.14989(3) 0.64643(5) 0.47382(3) 0.01603(10) Uani 1 1 d . . . . .
N21 N 0.10053(10) 0.77785(16) 0.47412(9) 0.0202(3) Uani 1 1 d . . . . .
C211 C 0.06176(12) 0.8069(2) 0.53500(12) 0.0241(4) Uani 1 1 d . . . . .
H21A H 0.075593 0.894619 0.553154 0.036 Uiso 1 1 calc R U . . .
H21B H 0.079988 0.745591 0.575871 0.036 Uiso 1 1 calc R U . . .
H21C H 0.003867 0.799925 0.516548 0.036 Uiso 1 1 calc R U . . .
C212 C 0.07311(14) 0.8555(2) 0.40668(12) 0.0276(5) Uani 1 1 d . . . . .
H21D H 0.016537 0.838403 0.385189 0.041 Uiso 1 1 calc R U . . .
H21E H 0.103939 0.833159 0.370297 0.041 Uiso 1 1 calc R U . . .
H21F H 0.080486 0.947068 0.419408 0.041 Uiso 1 1 calc R U . . .
O21 O 0.19393(8) 0.64664(14) 0.41443(8) 0.0217(3) Uani 1 1 d . . . . .
O22 O 0.20383(8) 0.62273(13) 0.55421(7) 0.0182(3) Uani 1 1 d . . . . .
C221 C 0.27610(11) 0.68972(18) 0.58114(11) 0.0172(4) Uani 1 1 d . . . . .
C222 C 0.27494(12) 0.80027(19) 0.62233(11) 0.0201(4) Uani 1 1 d . . . . .
H222 H 0.226141 0.833772 0.629403 0.024 Uiso 1 1 calc R U . . .
C223 C 0.34636(13) 0.8613(2) 0.65313(12) 0.0257(4) Uani 1 1 d . . . . .
H223 H 0.346837 0.937283 0.681900 0.031 Uiso 1 1 calc R U . . .
C224 C 0.41683(13) 0.8124(2) 0.64224(12) 0.0282(5) Uani 1 1 d . . . . .
H224 H 0.465646 0.854833 0.663475 0.034 Uiso 1 1 calc R U . . .
C225 C 0.41678(13) 0.7015(2) 0.60049(13) 0.0291(5) Uani 1 1 d . . . . .
H225 H 0.465572 0.668392 0.593186 0.035 Uiso 1 1 calc R U . . .
C226 C 0.34585(12) 0.6386(2) 0.56927(12) 0.0233(4) Uani 1 1 d . . . . .
H226 H 0.345247 0.562508 0.540551 0.028 Uiso 1 1 calc R U . . .
O23 O 0.08958(8) 0.53030(13) 0.46844(8) 0.0192(3) Uani 1 1 d . . . . .
C231 C 0.11890(11) 0.40328(18) 0.48442(11) 0.0180(4) Uani 1 1 d . . . . .
C232 C 0.14042(13) 0.3313(2) 0.42935(11) 0.0228(4) Uani 1 1 d . . . . .
H232 H 0.137047 0.366511 0.381211 0.027 Uiso 1 1 calc R U . . .
C233 C 0.16709(13) 0.2061(2) 0.44613(12) 0.0249(4) Uani 1 1 d . . . . .
H233 H 0.181622 0.154538 0.408979 0.030 Uiso 1 1 calc R U . . .
C234 C 0.17262(12) 0.1559(2) 0.51694(12) 0.0232(4) Uani 1 1 d . . . . .
H234 H 0.191733 0.070693 0.528364 0.028 Uiso 1 1 calc R U . . .
C235 C 0.15025(12) 0.2300(2) 0.57086(11) 0.0216(4) Uani 1 1 d . . . . .
H235 H 0.153752 0.195152 0.619111 0.026 Uiso 1 1 calc R U . . .
C236 C 0.12276(12) 0.35492(19) 0.55503(11) 0.0201(4) Uani 1 1 d . . . . .
H236 H 0.106987 0.405901 0.591755 0.024 Uiso 1 1 calc R U . . .

loop_
_atom_site_aniso_label
_atom_site_aniso_U_11
_atom_site_aniso_U_22
_atom_site_aniso_U_33
_atom_site_aniso_U_23
_atom_site_aniso_U_13
_atom_site_aniso_U_12
Mn 0.02108(14) 0.01194(13) 0.01692(15) -0.00004(10) 0.00741(11) -0.00008(11)
Br1 0.02909(11) 0.02441(10) 0.01845(10) -0.00459(8) 0.00784(8) -0.00761(8)
Br2 0.03220(12) 0.02028(10) 0.03601(13) 0.00566(9) 0.01101(10) 0.01103(8)
P1 0.0169(2) 0.0135(2) 0.0167(2) 0.00259(18) 0.00554(19) 0.00005(17)
N11 0.0247(8) 0.0163(8) 0.0183(8) 0.0022(6) 0.0056(7) -0.0019(6)
C111 0.0424(13) 0.0211(11) 0.0323(13) -0.0058(9) 0.0088(10) -0.0113(9)
C112 0.0634(17) 0.0292(12) 0.0209(11) 0.0036(9) 0.0191(11) 0.0040(11)
O11 0.0261(7) 0.0142(6) 0.0250(8) 0.0036(6) 0.0077(6) -0.0011(5)
O12 0.0185(7) 0.0199(7) 0.0178(7) 0.0050(5) 0.0065(5) 0.0010(5)
C121 0.0183(9) 0.0207(9) 0.0109(8) 0.0040(7) 0.0033(7) 0.0020(7)
C122 0.0236(10) 0.0215(10) 0.0189(10) 0.0042(8) 0.0039(8) -0.0006(8)
C123 0.0214(10) 0.0349(12) 0.0237(11) 0.0079(9) 0.0032(8) -0.0060(9)
C124 0.0198(10) 0.0451(13) 0.0211(11) 0.0091(10) 0.0087(8) 0.0062(9)
C125 0.0296(11) 0.0309(11) 0.0158(10) 0.0021(8) 0.0082(8) 0.0104(9)
C126 0.0262(10) 0.0205(9) 0.0131(9) 0.0012(7) 0.0047(8) -0.0008(8)
O13 0.0198(7) 0.0246(7) 0.0213(7) 0.0063(6) 0.0089(6) 0.0044(6)
C131 0.0164(9) 0.0168(9) 0.0252(11) -0.0032(8) 0.0045(8) -0.0005(7)
C132 0.0225(10) 0.0252(11) 0.0335(12) 0.0045(9) 0.0083(9) 0.0014(8)
C133 0.0281(12) 0.0282(12) 0.0457(15) 0.0102(11) 0.0013(11) 0.0033(9)
C134 0.0189(11) 0.0290(12) 0.0605(17) 0.0032(12) 0.0017(11) 0.0022(9)
C135 0.0201(10) 0.0290(12) 0.0504(15) -0.0064(11) 0.0121(10) -0.0028(9)
C136 0.0213(10) 0.0218(10) 0.0289(11) -0.0057(8) 0.0078(8) -0.0048(8)
P2 0.0197(2) 0.0160(2) 0.0130(2) -0.00064(18) 0.00514(19) -0.00253(18)
N21 0.0241(9) 0.0212(8) 0.0167(8) -0.0005(7) 0.0075(7) 0.0013(7)
C211 0.0216(10) 0.0291(11) 0.0219(11) -0.0058(8) 0.0060(8) 0.0015(8)
C212 0.0345(12) 0.0215(10) 0.0247(11) 0.0041(9) 0.0033(9) 0.0012(9)
O21 0.0278(7) 0.0224(7) 0.0176(7) -0.0013(6) 0.0107(6) -0.0011(6)
O22 0.0212(7) 0.0179(6) 0.0147(7) 0.0005(5) 0.0030(5) -0.0049(5)
C221 0.0176(9) 0.0186(9) 0.0146(9) 0.0034(7) 0.0026(7) -0.0015(7)
C222 0.0211(10) 0.0205(10) 0.0198(10) -0.0019(8) 0.0071(8) -0.0024(8)
C223 0.0305(11) 0.0236(10) 0.0218(11) -0.0032(8) 0.0038(9) -0.0098(9)
C224 0.0212(10) 0.0359(12) 0.0246(11) 0.0061(9) -0.0005(9) -0.0074(9)
C225 0.0190(10) 0.0379(13) 0.0306(12) 0.0106(10) 0.0063(9) 0.0051(9)
C226 0.0266(10) 0.0220(10) 0.0220(10) 0.0025(8) 0.0074(8) 0.0052(8)
O23 0.0207(7) 0.0178(7) 0.0178(7) 0.0004(5) 0.0020(6) -0.0032(5)
C231 0.0187(9) 0.0159(9) 0.0185(10) -0.0007(7) 0.0027(7) -0.0052(7)
C232 0.0317(11) 0.0232(10) 0.0144(9) 0.0003(8) 0.0074(8) -0.0064(8)
C233 0.0336(11) 0.0230(10) 0.0203(10) -0.0032(8) 0.0108(9) -0.0028(9)
C234 0.0257(10) 0.0204(10) 0.0238(11) 0.0001(8) 0.0063(8) -0.0025(8)
C235 0.0261(10) 0.0243(10) 0.0143(9) 0.0018(8) 0.0042(8) -0.0053(8)
C236 0.0245(10) 0.0228(10) 0.0137(9) -0.0028(8) 0.0056(8) -0.0058(8)

loop_
_atom_type_symbol
_atom_type_description
_atom_type_scat_dispersion_real
_atom_type_scat_dispersion_imag
_atom_type_scat_source
C C 0.0033 0.0016 'International Tables Vol C Tables 4.2.6.8 and 6.1.1.4'
H H 0.0000 0.0000 'International Tables Vol C Tables 4.2.6.8 and 6.1.1.4'
N N 0.0061 0.0033 'International Tables Vol C Tables 4.2.6.8 and 6.1.1.4'
O O 0.0106 0.0060 'International Tables Vol C Tables 4.2.6.8 and 6.1.1.4'
P P 0.1023 0.0942 'International Tables Vol C Tables 4.2.6.8 and 6.1.1.4'
Br Br -0.2901 2.4595 'International Tables Vol C Tables 4.2.6.8 and 6.1.1.4'
Mn Mn 0.3368 0.7283 'International Tables Vol C Tables 4.2.6.8 and 6.1.1.4'

loop_
_geom_angle_atom_site_label_1
_geom_angle_atom_site_label_2
_geom_angle_atom_site_label_3
_geom_angle
_geom_angle_site_symmetry_1
_geom_angle_site_symmetry_3
_geom_angle_publ_flag
O11 Mn O21 97.90(6) . . ?
O11 Mn Br2 108.86(4) . . ?
O21 Mn Br2 113.12(4) . . ?
O11 Mn Br1 112.74(4) . . ?
O21 Mn Br1 105.40(4) . . ?
Br2 Mn Br1 117.168(14) . . ?
O11 P1 O13 115.31(8) . . ?
O11 P1 O12 113.89(8) . . ?
O13 P1 O12 95.34(7) . . ?
O11 P1 N11 111.10(9) . . ?
O13 P1 N11 111.26(9) . . ?
O12 P1 N11 108.93(8) . . ?
C112 N11 C111 114.62(18) . . ?
C112 N11 P1 124.16(15) . . ?
C111 N11 P1 120.21(14) . . ?
P1 O11 Mn 176.14(10) . . ?
C121 O12 P1 119.38(12) . . ?
C126 C121 C122 122.18(18) . . ?
C126 C121 O12 118.11(17) . . ?
C122 C121 O12 119.58(17) . . ?
C121 C122 C123 118.22(19) . . ?
C124 C123 C122 120.8(2) . . ?
C123 C124 C125 119.74(19) . . ?
C126 C125 C124 120.4(2) . . ?
C121 C126 C125 118.65(19) . . ?
C131 O13 P1 125.62(13) . . ?
C132 C131 C136 121.90(19) . . ?
C132 C131 O13 123.25(18) . . ?
C136 C131 O13 114.84(18) . . ?
C131 C132 C133 118.7(2) . . ?
C134 C133 C132 120.5(2) . . ?
C135 C134 C133 119.8(2) . . ?
C134 C135 C136 120.6(2) . . ?
C131 C136 C135 118.5(2) . . ?
O21 P2 O22 113.96(8) . . ?
O21 P2 O23 113.81(8) . . ?
O22 P2 O23 99.98(7) . . ?
O21 P2 N21 111.66(9) . . ?
O22 P2 N21 108.95(8) . . ?
O23 P2 N21 107.72(8) . . ?
C212 N21 C211 114.99(17) . . ?
C212 N21 P2 121.89(14) . . ?
C211 N21 P2 121.01(14) . . ?
P2 O21 Mn 164.73(10) . . ?
C221 O22 P2 122.03(12) . . ?
C222 C221 C226 122.35(19) . . ?
C222 C221 O22 118.39(17) . . ?
C226 C221 O22 119.14(18) . . ?
C221 C222 C223 118.58(19) . . ?
C224 C223 C222 120.3(2) . . ?
C223 C224 C225 120.3(2) . . ?
C224 C225 C226 120.4(2) . . ?
C221 C226 C225 118.1(2) . . ?
C231 O23 P2 119.88(12) . . ?
C232 C231 C236 122.38(19) . . ?
C232 C231 O23 119.72(17) . . ?
C236 C231 O23 117.88(17) . . ?
C231 C232 C233 118.39(19) . . ?
C232 C233 C234 120.37(19) . . ?
C235 C234 C233 119.9(2) . . ?
C234 C235 C236 120.58(19) . . ?
C231 C236 C235 118.32(18) . . ?

loop_
_geom_bond_atom_site_label_1
_geom_bond_atom_site_label_2
_geom_bond_distance
_geom_bond_site_symmetry_2
_geom_bond_publ_flag
Mn O11 2.0416(14) . ?
Mn O21 2.0525(14) . ?
Mn Br2 2.4479(4) . ?
Mn Br1 2.4760(4) . ?
P1 O11 1.4755(14) . ?
P1 O13 1.5692(14) . ?
P1 O12 1.5773(14) . ?
P1 N11 1.6104(18) . ?
N11 C112 1.455(3) . ?
N11 C111 1.470(3) . ?
O12 C121 1.410(2) . ?
C121 C126 1.384(3) . ?
C121 C122 1.384(3) . ?
C122 C123 1.391(3) . ?
C123 C124 1.387(3) . ?
C124 C125 1.388(3) . ?
C125 C126 1.388(3) . ?
O13 C131 1.408(2) . ?
C131 C132 1.380(3) . ?
C131 C136 1.385(3) . ?
C132 C133 1.387(3) . ?
C133 C134 1.386(4) . ?
C134 C135 1.385(4) . ?
C135 C136 1.387(3) . ?
P2 O21 1.4767(14) . ?
P2 O22 1.5721(14) . ?
P2 O23 1.5818(14) . ?
P2 N21 1.6102(17) . ?
N21 C212 1.464(3) . ?
N21 C211 1.471(2) . ?
O22 C221 1.413(2) . ?
C221 C222 1.380(3) . ?
C221 C226 1.382(3) . ?
C222 C223 1.384(3) . ?
C223 C224 1.379(3) . ?
C224 C225 1.385(3) . ?
C225 C226 1.388(3) . ?
O23 C231 1.419(2) . ?
C231 C232 1.383(3) . ?
C231 C236 1.384(3) . ?
C232 C233 1.389(3) . ?
C233 C234 1.389(3) . ?
C234 C235 1.385(3) . ?
C235 C236 1.388(3) . ?

loop_
_geom_hbond_atom_site_label_D
_geom_hbond_atom_site_label_H
_geom_hbond_atom_site_label_A
_geom_hbond_distance_DH
_geom_hbond_distance_HA
_geom_hbond_distance_DA
_geom_hbond_angle_DHA
_geom_hbond_site_symmetry_A
_geom_hbond_publ_flag
C111 H11A Br2 0.98 2.99 3.544(2) 117.3 1_565 yes
C222 H222 Br1 0.95 2.91 3.720(2) 144.1 2_565 yes
C112 H11E O11 0.98 2.50 2.973(3) 109.5 . yes
C212 H21E O21 0.98 2.50 2.991(3) 111.0 . yes
